data_4133778
loop_
_publ_author_name
'Chen, Linfeng'
'San, Khin A.'
'Turo, Michael J.'
'Gembicky, Milan'
'Fereidouni, Shelir'
'Kalaj, Mark'
'Schimpf, Alina M.'

_publ_section_title
;
 Tunable Metal Oxide Frameworks via Coordination Assembly of
 Preyssler-Type Molecular Clusters.
;
_journal_name_full 'Journal of the American Chemical Society'
_journal_paper_doi 10.1021/jacs.9b10277
_journal_year 2019
_chemical_formula_moiety '0.13(K13.83 Li2 Mn26.4 Na19.58 O968 P40 W240), 4(O)'
_chemical_formula_sum 'K1.73 Li0.25 Mn3.3 Na2.44 O125 P5 W30'
_chemical_formula_weight 7977.09
_space_group_crystal_system orthorhombic
_space_group_IT_number 74
_space_group_name_Hall '-I 2b 2'
_space_group_name_H-M_alt 'I m m a'
_audit_creation_date 2019-08-07
_audit_creation_method
;
Olex2 1.2-beta
(compiled 2018.05.29 svn.r3508 for OlexSys, GUI svn.r5506)
;
_cell_angle_alpha 90
_cell_angle_beta 90
_cell_angle_gamma 90
_cell_formula_units_Z 8
_cell_length_a 52.303(8)
_cell_length_b 21.664(2)
_cell_length_c 26.055(3)
_cell_measurement_reflns_used 9895
_cell_measurement_temperature 100(2)
_cell_measurement_theta_max 24.92
_cell_measurement_theta_min 2.44
_cell_volume 29523(6)
_computing_cell_refinement 'SAINT v8.34A (Bruker, 2013)'
_computing_data_collection 'APEX2 v2013.6-2 (Bruker, 2013)'
_computing_data_reduction 'SAINT v8.34A (Bruker, 2013)'
_computing_molecular_graphics 'Olex2 (Dolomanov et al., 2009)'
_computing_publication_material 'Olex2 (Dolomanov et al., 2009)'
_computing_structure_refinement 'XL (Sheldrick, 2008)'
_computing_structure_solution 'XT (Sheldrick, 2008)'
_diffrn_ambient_temperature 100.0
_diffrn_detector 'Bruker APEX CCD'
_diffrn_detector_area_resol_mean 8.0
_diffrn_detector_type 'CCD Area Detector'
_diffrn_measured_fraction_theta_full 0.999
_diffrn_measured_fraction_theta_max 0.999
_diffrn_measurement_device 'Kappa Four-Circle Diffractometer'
_diffrn_measurement_device_type 'Bruker X8 APEX'
_diffrn_measurement_method '\w and \f scans'
_diffrn_radiation_monochromator graphite
_diffrn_radiation_probe x-ray
_diffrn_radiation_type MoK\a
_diffrn_radiation_wavelength 0.71073
_diffrn_reflns_av_R_equivalents 0.0959
_diffrn_reflns_av_unetI/netI 0.0611
_diffrn_reflns_Laue_measured_fraction_full 0.999
_diffrn_reflns_Laue_measured_fraction_max 0.999
_diffrn_reflns_limit_h_max 62
_diffrn_reflns_limit_h_min -62
_diffrn_reflns_limit_k_max 25
_diffrn_reflns_limit_k_min -25
_diffrn_reflns_limit_l_max 25
_diffrn_reflns_limit_l_min -31
_diffrn_reflns_number 100879
_diffrn_reflns_point_group_measured_fraction_full 0.999
_diffrn_reflns_point_group_measured_fraction_max 0.999
_diffrn_reflns_theta_full 25.034
_diffrn_reflns_theta_max 25.034
_diffrn_reflns_theta_min 1.222
_diffrn_source 'sealed tube'
_diffrn_source_type fine-focus
_diffrn_standards_number 0
_exptl_absorpt_coefficient_mu 23.743
_exptl_absorpt_correction_T_max 0.2590
_exptl_absorpt_correction_T_min 0.1762
_exptl_absorpt_correction_type multi-scan
_exptl_absorpt_process_details
'SADABS-2016/2 (Bruker,2016/2) was used for absorption correction. wR2(int) was 0.1444 before and 0.0611 after correction. The Ratio of minimum to maximum transmission is 0.6803. The \l/2 correction factor is 0.00150.'
_exptl_crystal_colour 'light yellow'
_exptl_crystal_colour_modifier light
_exptl_crystal_colour_primary yellow
_exptl_crystal_density_diffrn 3.589
_exptl_crystal_description octahedral
_exptl_crystal_F_000 27504
_exptl_crystal_size_max 0.055
_exptl_crystal_size_mid 0.041
_exptl_crystal_size_min 0.024
_refine_diff_density_max 3.653
_refine_diff_density_min -3.406
_refine_diff_density_rms 0.451
_refine_ls_extinction_method none
_refine_ls_goodness_of_fit_ref 1.094
_refine_ls_hydrogen_treatment undef
_refine_ls_matrix_type full
_refine_ls_number_parameters 959
_refine_ls_number_reflns 13581
_refine_ls_number_restraints 1560
_refine_ls_restrained_S_all 1.045
_refine_ls_R_factor_all 0.0999
_refine_ls_R_factor_gt 0.0679
_refine_ls_shift/su_max 0.002
_refine_ls_shift/su_mean 0.000
_refine_ls_structure_factor_coef Fsqd
_refine_ls_weighting_details 'w=1/[\s^2^(Fo^2^)+(0.0366P)^2^+8229.6895P] where P=(Fo^2^+2Fc^2^)/3'
_refine_ls_weighting_scheme calc
_refine_ls_wR_factor_gt 0.1607
_refine_ls_wR_factor_ref 0.1751
_reflns_Friedel_coverage 0.000
_reflns_number_gt 9697
_reflns_number_total 13581
_reflns_threshold_expression 'I > 2\s(I)'
_cod_data_source_file ja9b10277_si_002.cif
_cod_data_source_block MnImma
_cod_depositor_comments
;
The following automatic conversions were performed:

data item '_diffrn_radiation_probe' value 'X-ray' was changed to
'x-ray' in accordance with the
/home/data/users/saulius/crontab/automatic-downloads/rss-feeds/ACS/lib/dictionaries/cif_core.dic
dictionary named 'cif_core.dic' version 2.4.2 last updated on
2011-04-26.

Automatic conversion script
Id: cif_fix_values 7556 2019-12-06 15:28:31Z antanas 
;
_cod_original_cell_volume 29522(6)
_cod_original_formula_sum 'K1.73 Li0.25 Mn3.30 Na2.44 O125 P5 W30'
_cod_database_code 4133778
_shelx_shelxl_version_number 2016/6
_shelx_space_group_comment
;
The symmetry employed for this shelxl refinement is uniquely defined
by the following loop, which should always be used as a source of
symmetry information in preference to the above space-group names.
They are only intended as comments.
;
_shelx_estimated_absorpt_t_max 0.635
_shelx_estimated_absorpt_t_min 0.366
_olex2_refinement_description
;
1. Shared sites
{Li0C, Na12}
2. Uiso/Uaniso restraints and constraints
Uanis(O72) \\sim Ueq, Uanis(Mn4) \\sim Ueq: with sigma of 0.01 and sigma for
terminal atoms of 0.02
Uanis(O1CA) \\sim Ueq: with sigma of 0.02 and sigma for terminal atoms of 0.04
: with sigma of 0.005 and sigma for terminal atoms of 0.01
Uanis(Na12) \\sim Ueq: with sigma of 0.01 and sigma for terminal atoms of 0.02
Uanis(O4) \\sim Ueq: with sigma of 0.01 and sigma for terminal atoms of 0.02
Uanis(O0CA) \\sim Ueq: with sigma of 0.01 and sigma for terminal atoms of 0.02
Uanis(Mn5A) \\sim Ueq: with sigma of 0.005 and sigma for terminal atoms of 0.01
Uanis(Mn1) = Uanis(Na2)
Uanis(Mn3) = Uanis(Mn1)
Uanis(Li0C) = Uanis(Na12)
3. Rigid body (RIGU) restrains
 All non-hydrogen atoms
 with sigma for 1-2 distances of 0.002 and sigma for 1-3 distances of 0.004
4. Others
 Fixed Sof: W14(0.5) W14B(0.5) W15(0.5) W15B(0.5) W16(0.5) Mn1(0.75) Mn3(0.25)
 Mn2(0.15) Mn5B(0.15) P4(0.25) P4B(0.25) P5(0.25) P5B(0.25) P6(0.25)
 Li0C(0.125) Na12(0.125) O85(0.5) O42(0.5) O69(0.5) O72(0.5) O82(0.5) O83(0.5)
 O3AA(0.5) O4AA(0.5) O2AA(0.5) O16(0.5) O9AA(0.5) O8AA(0.5) O6AA(0.5) O7AA(0.5)
 O0BA(0.5) O3BA(0.5) O6BA(0.75) O7BA(0.25) O2(0.25) Mn5A(0.1) O10(0.25)
 O7(0.25) Mn4(0.25)
;
_platon_squeeze_void_probe_radius 1.20
_olex2_submission_special_instructions 'No special instructions were received'

loop_
_space_group_symop_operation_xyz
'x, y, z'
'-x, -y+1/2, z'
'-x, y+1/2, -z'
'x, -y, -z'
'x+1/2, y+1/2, z+1/2'
'-x+1/2, -y+1, z+1/2'
'-x+1/2, y+1, -z+1/2'
'x+1/2, -y+1/2, -z+1/2'
'-x, -y, -z'
'x, y-1/2, -z'
'x, -y-1/2, z'
'-x, y, z'
'-x+1/2, -y+1/2, -z+1/2'
'x+1/2, y, -z+1/2'
'x+1/2, -y, z+1/2'
'-x+1/2, y+1/2, z+1/2'

loop_
_atom_site_label
_atom_site_type_symbol
_atom_site_fract_x
_atom_site_fract_y
_atom_site_fract_z
_atom_site_U_iso_or_equiv
_atom_site_adp_type
_atom_site_occupancy
_atom_site_site_symmetry_order
_atom_site_calc_flag
_atom_site_refinement_flags_posn
_atom_site_refinement_flags_adp
_atom_site_refinement_flags_occupancy
_atom_site_disorder_assembly
_atom_site_disorder_group
W1 W 0.53629(3) 0.32623(6) 0.50914(4) 0.0368(3) Uani 1 1 d . U . . .
W2 W 0.53565(2) 0.40551(5) 0.38459(4) 0.0206(2) Uani 1 1 d . U . . .
W3 W 0.59428(2) 0.32600(6) 0.42466(5) 0.0364(3) Uani 1 1 d . U . . .
W4 W 0.55723(2) 0.40550(5) 0.24833(4) 0.0218(2) Uani 1 1 d . U . . .
W5 W 0.61640(2) 0.32617(5) 0.28639(6) 0.0377(3) Uani 1 1 d . U . . .
W6 W 0.59463(2) 0.32606(6) 0.14936(5) 0.0386(3) Uani 1 1 d . U . . .
W7 W 0.53592(3) 0.32614(6) 0.06348(5) 0.0408(3) Uani 1 1 d . U . . .
W8 W 0.500000 0.40715(7) 0.16348(6) 0.0231(3) Uani 1 2 d S TU P . .
W9 W 0.63605(2) 0.67406(6) 0.29752(6) 0.0414(3) Uani 1 1 d . U . . .
W10 W 0.64364(2) 0.67400(6) 0.15351(6) 0.0433(3) Uani 1 1 d . U . . .
W11 W 0.69203(3) 0.67385(6) 0.04622(5) 0.0444(3) Uani 1 1 d . U . . .
W12 W 0.76269(3) 0.67405(6) 0.01748(5) 0.0457(3) Uani 1 1 d . U . . .
W13 W 0.82819(2) 0.67376(6) 0.07689(5) 0.0415(3) Uani 1 1 d . U . . .
W14 W 0.80228(4) 0.59438(10) 0.19033(9) 0.0246(5) Uani 0.5 1 d . U . A 1
W14B W 0.77460(4) 0.59366(10) 0.13892(10) 0.0273(5) Uani 0.5 1 d . U . A 2
W15 W 0.73763(4) 0.59428(11) 0.13111(10) 0.0287(5) Uani 0.5 1 d . U . A 1
W15B W 0.70480(4) 0.59419(10) 0.16731(9) 0.0233(5) Uani 0.5 1 d . U . A 2
W16 W 0.69003(4) 0.59411(10) 0.23702(10) 0.0295(5) Uani 0.5 1 d . U . A 1
Mn1 Mn 0.58614(16) 0.5571(4) 0.2774(4) 0.071(2) Uani 0.75 1 d . U . A 1
Na2 Na 0.6262(7) 0.4933(18) 0.2028(16) 0.071(2) Uani 0.40(3) 1 d . U . A 1
Mn3 Mn 0.6289(5) 0.4436(12) 0.5057(11) 0.071(2) Uani 0.25 1 d . U . . .
Mn2 Mn 0.7536(9) 0.4390(16) 0.0821(13) 0.062(9) Uani 0.15 1 d . U . A .
Mn5B Mn 0.7656(13) 0.4056(19) 0.1319(18) 0.098(14) Uani 0.15 1 d . U . A .
K4 K 0.500000 0.4329(7) 0.5987(6) 0.088(4) Uani 1 2 d S TU P . .
P1 P 0.53914(17) 0.250000 0.3952(4) 0.0229(19) Uani 1 2 d S TU P . .
P2 P 0.56356(16) 0.250000 0.2455(4) 0.0192(18) Uani 1 2 d S TU P . .
P3 P 0.500000 0.250000 0.1532(6) 0.025(3) Uani 1 4 d S TU P . .
P4 P 0.6843(3) 0.750000 0.2368(8) 0.025(4) Uani 0.5 2 d S TU P B 1
P4B P 0.7005(4) 0.750000 0.1595(9) 0.028(3) Uani 0.5 2 d S TU P A 2
P5 P 0.7360(4) 0.750000 0.1211(8) 0.026(3) Uani 0.5 2 d S TU P A 1
P5B P 0.7766(4) 0.750000 0.1279(8) 0.027(3) Uani 0.5 2 d S TU P A 2
P6 P 0.8077(4) 0.750000 0.1848(8) 0.025(4) Uani 0.5 2 d S TU P B 1
Na1 Na 0.500000 0.3138(13) 0.2862(8) 0.037(5) Uani 0.68(4) 2 d S TU P . .
Na0A Na 0.750000 0.6845(12) 0.250000 0.039(4) Uani 0.72(4) 2 d S TU P . .
Li0C Li 0.5940(16) 0.478(4) 0.068(3) 0.051(10) Uani 0.125 1 d . U . C 2
Na12 Na 0.5940(16) 0.478(4) 0.068(3) 0.051(10) Uani 0.125 1 d . U . C 2
O8BA O 0.5419(6) 0.250000 0.5449(10) 0.040(5) Uani 1 2 d S TU P . .
O1BA O 0.4760(4) 0.250000 0.1182(8) 0.017(5) Uiso 1 2 d S TU P . .
O0CA O 0.500000 0.286(2) 0.6404(19) 0.117(10) Uani 1 2 d S TU P . .
O2CA O 0.5426(4) 0.3773(10) 0.5580(8) 0.047(4) Uani 1 1 d . U . . .
O1CA O 0.500000 0.500000 0.500000 0.089(11) Uani 1 4 d S TU P . .
O3CA O 0.5710(3) 0.3232(8) 0.4829(7) 0.032(3) Uani 1 1 d . U . . .
O9BA O 0.5297(3) 0.3813(8) 0.4539(7) 0.024(3) Uani 1 1 d . U . . .
O4CA O 0.5304(5) 0.250000 0.4517(10) 0.028(4) Uani 1 2 d S TU P . .
O2BA O 0.5291(3) 0.3078(7) 0.3679(6) 0.018(3) Uani 1 1 d . U . . .
O6CA O 0.500000 0.4109(12) 0.3756(9) 0.027(5) Uani 1 2 d S TU P . .
O7CA O 0.5688(4) 0.250000 0.3962(10) 0.026(4) Uani 1 2 d S TU P . .
O11 O 0.5698(3) 0.3781(8) 0.3954(7) 0.025(3) Uani 1 1 d . U . . .
O12 O 0.5408(3) 0.4813(8) 0.3975(7) 0.029(4) Uani 1 1 d . U . . .
O13 O 0.5407(3) 0.4087(9) 0.3139(7) 0.025(3) Uani 1 1 d . U . . .
O14 O 0.6093(4) 0.250000 0.4454(10) 0.027(5) Uani 1 2 d S TU P . .
O15 O 0.6152(3) 0.3753(9) 0.4542(8) 0.038(4) Uani 1 1 d . U . . .
O17 O 0.6352(5) 0.250000 0.2879(12) 0.035(6) Uani 1 2 d S TU P . .
O18 O 0.5876(4) 0.250000 0.2798(9) 0.021(4) Uani 1 2 d S TU P . .
O19 O 0.6409(3) 0.3761(9) 0.2901(8) 0.037(4) Uani 1 1 d . U . . .
O20 O 0.6146(3) 0.3221(9) 0.2135(8) 0.036(3) Uani 1 1 d . U . . .
O21 O 0.5883(3) 0.3794(8) 0.2827(7) 0.025(3) Uani 1 1 d . U . . .
O22 O 0.5657(3) 0.4831(8) 0.2455(8) 0.034(4) Uani 1 1 d . U . . .
O23 O 0.5256(3) 0.4114(8) 0.2171(7) 0.023(3) Uani 1 1 d . U . . .
O25 O 0.6149(4) 0.3760(9) 0.1174(8) 0.039(4) Uani 1 1 d . U . . .
O26 O 0.6094(5) 0.250000 0.1276(11) 0.033(5) Uani 1 2 d S TU P . .
O27 O 0.5729(4) 0.250000 0.1900(9) 0.019(3) Uani 1 2 d S TU P . .
O28 O 0.5477(3) 0.3089(7) 0.2555(6) 0.018(3) Uani 1 1 d . U . . .
O29 O 0.5248(3) 0.3790(8) 0.1175(7) 0.026(3) Uani 1 1 d . U . . .
O30 O 0.5678(4) 0.3200(9) 0.0991(8) 0.038(3) Uani 1 1 d . U . . .
O31 O 0.5450(4) 0.3797(10) 0.0161(7) 0.038(4) Uani 1 1 d . U . . .
O32 O 0.5417(6) 0.250000 0.0287(11) 0.042(5) Uani 1 2 d S TU P . .
O33 O 0.500000 0.3202(13) 0.0437(10) 0.042(5) Uani 1 2 d S TU P . .
O34 O 0.500000 0.4852(11) 0.1463(10) 0.027(5) Uani 1 2 d S TU P . .
O35 O 0.500000 0.3092(10) 0.1859(8) 0.014(3) Uani 1 2 d S TU P . .
O85 O 0.5632(5) 0.5810(14) 0.3431(11) 0.012(7) Uiso 0.5 1 d . U . . .
O37 O 0.5984(7) 0.4943(15) 0.3437(14) 0.112(10) Uani 1 1 d . U . . .
O38 O 0.6105(4) 0.6247(10) 0.3070(9) 0.047(5) Uani 1 1 d . U . . .
O42 O 0.5687(10) 0.498(3) 0.091(2) 0.074(16) Uani 0.5 1 d . U . . .
O45 O 0.6630(3) 0.6177(9) 0.2865(8) 0.038(4) Uani 1 1 d . U . . .
O46 O 0.6472(3) 0.6782(9) 0.3690(8) 0.039(4) Uani 1 1 d . U . . .
O47 O 0.6181(5) 0.750000 0.3046(12) 0.039(5) Uani 1 2 d S TU P . .
O48 O 0.6318(4) 0.6802(9) 0.2259(9) 0.043(3) Uani 1 1 d . U . . .
O49 O 0.6646(5) 0.750000 0.2850(11) 0.032(4) Uani 1 2 d S TU P . .
O50 O 0.6707(5) 0.750000 0.1764(11) 0.036(4) Uani 1 2 d S TU P . .
O51 O 0.6690(3) 0.6195(9) 0.1780(8) 0.036(3) Uani 1 1 d . U . . .
O53 O 0.6267(5) 0.750000 0.1386(12) 0.042(5) Uani 1 2 d S TU P . .
O54 O 0.6615(4) 0.6777(10) 0.0897(9) 0.047(4) Uani 1 1 d . U . . .
O55 O 0.7054(4) 0.6206(9) 0.0948(7) 0.035(3) Uani 1 1 d . U . . .
O56 O 0.7067(5) 0.750000 0.0980(11) 0.034(3) Uani 1 2 d S TU P . .
O57 O 0.6830(5) 0.750000 0.0129(11) 0.040(5) Uani 1 2 d S TU P . .
O58 O 0.6800(4) 0.6238(10) 0.0017(8) 0.045(5) Uani 1 1 d . U . . .
O59 O 0.7250(4) 0.6780(9) 0.0169(7) 0.042(4) Uani 1 1 d . U . . .
O60 O 0.7653(4) 0.6261(10) -0.0324(8) 0.046(5) Uani 1 1 d . U . . .
O61 O 0.7648(6) 0.750000 -0.0190(10) 0.042(5) Uani 1 2 d S TU P . .
O62 O 0.7593(5) 0.750000 0.0769(10) 0.034(3) Uani 1 2 d S TU P . .
O63 O 0.7593(4) 0.6185(9) 0.0737(7) 0.035(3) Uani 1 1 d . U . . .
O64 O 0.7985(4) 0.6791(9) 0.0326(8) 0.041(3) Uani 1 1 d . U . . .
O65 O 0.8451(4) 0.6243(9) 0.0393(8) 0.039(5) Uani 1 1 d . U . . .
O66 O 0.8410(5) 0.750000 0.0503(10) 0.032(5) Uani 1 2 d S TU P . .
O67 O 0.8086(5) 0.750000 0.1215(10) 0.032(4) Uani 1 2 d S TU P . .
O68 O 0.8102(3) 0.6207(9) 0.1198(7) 0.033(3) Uani 1 1 d . U . . .
O69 O 0.8095(7) 0.5164(16) 0.1820(14) 0.031(8) Uani 0.5 1 d . U . A 1
O72 O 0.6921(10) 0.404(3) 0.299(2) 0.079(10) Uani 0.5 1 d . U . . .
O82 O 0.7130(6) 0.6928(15) 0.1802(15) 0.027(3) Uani 0.5 1 d . U . A 2
O83 O 0.7701(6) 0.6898(15) 0.1573(12) 0.021(4) Uani 0.5 1 d . U . A 2
O0AA O 0.6109(3) 0.3196(8) 0.3595(7) 0.029(4) Uiso 1 1 d . U . . .
O1AA O 0.5733(3) 0.3784(8) 0.1868(7) 0.027(3) Uani 1 1 d . U . . .
O3AA O 0.7000(7) 0.5186(17) 0.1562(15) 0.037(7) Uani 0.5 1 d . U . . .
O4AA O 0.6822(8) 0.5202(18) 0.2336(19) 0.049(7) Uani 0.5 1 d . U . . .
O2AA O 0.7373(8) 0.5165(17) 0.1159(14) 0.040(6) Uani 0.5 1 d . U . . .
O16 O 0.7778(8) 0.5157(18) 0.1217(16) 0.044(7) Uani 0.5 1 d . U . . .
O5AA O 0.500000 0.3224(13) 0.5198(10) 0.039(4) Uani 1 2 d S TU P . .
O9AA O 0.7680(7) 0.5902(17) 0.1740(16) 0.029(6) Uani 0.5 1 d . U . A 1
O8AA O 0.7416(7) 0.5888(17) 0.1638(17) 0.026(5) Uani 0.5 1 d . U . A 2
O6AA O 0.7076(9) 0.5929(19) 0.2394(15) 0.037(6) Uani 0.5 1 d . U . A 2
O7AA O 0.7177(7) 0.5904(18) 0.1901(16) 0.031(5) Uani 0.5 1 d . U . A 1
O0BA O 0.7859(7) 0.5920(19) 0.2063(15) 0.034(6) Uani 0.5 1 d . U . A 2
O3BA O 0.7394(6) 0.6934(16) 0.1518(12) 0.022(4) Uani 0.5 1 d . U . A 1
O4BA O 0.6998(4) 0.6910(11) 0.2404(9) 0.049(4) Uani 1 1 d . U . A 2
O5BA O 0.7948(5) 0.8079(11) 0.1970(12) 0.076(8) Uani 1 1 d . U . B 1
O6BA O 0.6513(6) 0.4259(15) 0.4629(12) 0.057(7) Uani 0.75 1 d . U . . .
O7BA O 0.6417(13) 0.500000 0.500000 0.078(14) Uani 0.5 2 d S TU P . .
O2 O 0.6217(13) 0.516(3) 0.244(3) 0.027(16) Uiso 0.25 1 d . U . . .
Mn5A Mn 0.6718(13) 0.357(4) 0.419(3) 0.079(12) Uani 0.1 1 d . U . . .
O4 O 0.5986(4) 0.6239(12) 0.4226(9) 0.065(7) Uani 1 1 d . U . . .
O10 O 0.5498(9) 0.500000 0.500000 0.024(11) Uiso 0.5 2 d S TU P . .
O7 O 0.750000 0.464(3) 0.250000 0.056(18) Uiso 0.5 2 d S TU P . .
O84 O 0.6205(4) 0.6224(10) 0.1334(8) 0.042(5) Uani 1 1 d . U . . .
Mn4 Mn 0.6675(5) 0.4467(13) 0.3025(11) 0.077(5) Uani 0.25 1 d . U . A .
K5CA K 0.6126(3) 0.500000 0.000000 0.048(5) Uani 0.73(4) 2 d S TU P C 1
O1 O 0.6035(5) 0.750000 0.4369(11) 0.037(7) Uiso 1 2 d S TU P . .

loop_
_atom_site_aniso_label
_atom_site_aniso_U_11
_atom_site_aniso_U_22
_atom_site_aniso_U_33
_atom_site_aniso_U_23
_atom_site_aniso_U_13
_atom_site_aniso_U_12
W1 0.0553(8) 0.0291(7) 0.0261(6) -0.0050(5) -0.0064(5) -0.0014(6)
W2 0.0166(5) 0.0154(5) 0.0299(6) -0.0050(4) -0.0011(4) -0.0009(4)
W3 0.0230(6) 0.0253(6) 0.0609(8) -0.0031(6) -0.0181(5) -0.0021(5)
W4 0.0170(5) 0.0152(5) 0.0332(6) 0.0011(5) 0.0026(4) -0.0023(4)
W5 0.0163(5) 0.0209(6) 0.0759(9) 0.0005(6) -0.0074(6) -0.0021(5)
W6 0.0421(7) 0.0215(6) 0.0524(8) 0.0018(6) 0.0263(6) -0.0027(5)
W7 0.0576(8) 0.0263(7) 0.0386(7) 0.0059(6) 0.0216(6) 0.0014(6)
W8 0.0239(7) 0.0162(7) 0.0293(8) 0.0054(6) 0.000 0.000
W9 0.0201(5) 0.0272(7) 0.0771(10) 0.0009(7) 0.0111(6) -0.0043(5)
W10 0.0282(6) 0.0302(7) 0.0717(9) -0.0031(7) -0.0161(6) -0.0048(5)
W11 0.0590(8) 0.0330(7) 0.0413(7) -0.0036(6) -0.0203(6) -0.0036(6)
W12 0.0708(9) 0.0338(7) 0.0326(7) -0.0066(6) 0.0080(6) -0.0008(7)
W13 0.0450(7) 0.0256(7) 0.0541(8) -0.0042(6) 0.0297(6) 0.0006(6)
W14 0.0247(11) 0.0178(11) 0.0314(12) -0.0025(9) 0.0049(9) 0.0014(9)
W14B 0.0245(11) 0.0175(11) 0.0399(14) -0.0022(10) 0.0077(10) 0.0031(9)
W15 0.0288(11) 0.0199(12) 0.0374(14) -0.0053(11) -0.0012(10) -0.0029(9)
W15B 0.0227(10) 0.0161(11) 0.0310(12) -0.0019(9) 0.0001(10) -0.0033(9)
W16 0.0218(11) 0.0174(11) 0.0494(15) -0.0048(10) 0.0019(10) -0.0054(10)
Mn1 0.066(4) 0.057(4) 0.089(5) -0.016(4) -0.003(4) -0.019(3)
Na2 0.066(4) 0.057(4) 0.089(5) -0.016(4) -0.003(4) -0.019(3)
Mn3 0.066(4) 0.057(4) 0.089(5) -0.016(4) -0.003(4) -0.019(3)
Mn2 0.12(2) 0.033(11) 0.038(15) -0.019(11) 0.006(15) -0.001(11)
Mn5B 0.20(4) 0.026(10) 0.07(2) -0.006(15) -0.03(2) -0.006(13)
K4 0.063(7) 0.074(8) 0.126(10) -0.060(7) 0.000 0.000
P1 0.020(4) 0.020(4) 0.029(4) 0.000 -0.011(4) 0.000
P2 0.011(4) 0.014(4) 0.033(5) 0.000 0.007(3) 0.000
P3 0.027(7) 0.017(5) 0.031(7) 0.000 0.000 0.000
P4 0.014(7) 0.012(9) 0.048(9) 0.000 -0.002(5) 0.000
P4B 0.026(7) 0.015(7) 0.043(7) 0.000 -0.012(6) 0.000
P5 0.029(7) 0.026(7) 0.024(7) 0.000 -0.005(5) 0.000
P5B 0.035(7) 0.019(7) 0.027(7) 0.000 0.014(6) 0.000
P6 0.021(9) 0.016(8) 0.038(8) 0.000 0.009(7) 0.000
Na1 0.006(6) 0.084(14) 0.023(6) 0.005(8) 0.000 0.000
Na0A 0.017(6) 0.085(14) 0.014(6) 0.000 0.007(5) 0.000
Li0C 0.054(12) 0.048(12) 0.050(13) 0.004(9) 0.002(8) 0.001(9)
Na12 0.054(12) 0.048(12) 0.050(13) 0.004(9) 0.002(8) 0.001(9)
O8BA 0.057(14) 0.039(6) 0.023(10) 0.000 -0.004(9) 0.000
O0CA 0.124(14) 0.128(12) 0.100(12) 0.015(10) 0.000 0.000
O2CA 0.056(9) 0.047(9) 0.037(8) -0.020(6) -0.012(7) 0.003(7)
O1CA 0.09(2) 0.049(13) 0.131(17) -0.045(13) 0.000 0.000
O3CA 0.036(5) 0.022(9) 0.040(7) -0.003(6) -0.020(5) -0.004(5)
O9BA 0.022(7) 0.020(7) 0.030(5) -0.007(4) -0.003(5) -0.006(6)
O4CA 0.030(10) 0.027(8) 0.027(5) 0.000 -0.012(6) 0.000
O2BA 0.017(7) 0.016(4) 0.020(6) -0.005(4) -0.003(5) 0.000(4)
O6CA 0.019(4) 0.036(12) 0.028(11) -0.012(11) 0.000 0.000
O7CA 0.019(5) 0.014(7) 0.045(12) 0.000 -0.012(6) 0.000
O11 0.017(4) 0.020(7) 0.038(8) -0.007(6) -0.001(5) 0.000(5)
O12 0.026(8) 0.018(4) 0.044(10) -0.006(6) -0.003(8) -0.005(5)
O13 0.007(6) 0.037(8) 0.033(4) -0.002(5) -0.003(4) 0.002(6)
O14 0.017(9) 0.033(6) 0.031(13) 0.000 -0.013(8) 0.000
O15 0.016(7) 0.038(8) 0.061(12) -0.001(8) -0.011(7) -0.003(6)
O17 0.017(9) 0.028(6) 0.061(16) 0.000 -0.011(11) 0.000
O18 0.011(6) 0.019(7) 0.034(9) 0.000 0.005(6) 0.000
O19 0.019(6) 0.034(8) 0.059(12) -0.006(8) 0.008(8) -0.004(5)
O20 0.013(7) 0.026(9) 0.068(4) 0.006(6) 0.014(4) -0.006(6)
O21 0.016(5) 0.016(7) 0.042(8) -0.002(7) 0.000(5) -0.004(4)
O22 0.032(8) 0.016(4) 0.054(11) 0.010(6) -0.001(7) 0.000(5)
O23 0.021(5) 0.017(7) 0.032(6) -0.005(6) 0.000(4) 0.004(5)
O25 0.036(8) 0.029(8) 0.052(11) -0.001(7) 0.021(7) -0.007(6)
O26 0.022(11) 0.027(6) 0.049(13) 0.000 0.021(9) 0.000
O27 0.006(8) 0.017(7) 0.033(6) 0.000 0.006(5) 0.000
O28 0.008(5) 0.015(4) 0.030(7) 0.004(5) 0.004(5) 0.002(4)
O29 0.027(7) 0.015(7) 0.035(7) 0.006(5) 0.010(5) -0.009(6)
O30 0.044(6) 0.027(10) 0.044(7) 0.010(6) 0.024(5) -0.002(6)
O31 0.039(10) 0.045(9) 0.029(9) 0.010(7) 0.011(7) -0.003(8)
O32 0.048(14) 0.036(6) 0.041(13) 0.000 0.021(11) 0.000
O33 0.064(5) 0.036(15) 0.024(13) 0.008(11) 0.000 0.000
O34 0.023(12) 0.017(5) 0.042(15) 0.008(8) 0.000 0.000
O35 0.005(8) 0.014(4) 0.022(7) 0.005(4) 0.000 0.000
O37 0.13(2) 0.085(19) 0.124(16) 0.023(14) -0.040(14) -0.064(17)
O38 0.023(7) 0.036(8) 0.082(12) 0.003(8) 0.010(8) -0.009(6)
O42 0.069(17) 0.07(3) 0.08(3) 0.04(3) 0.03(2) 0.023(19)
O45 0.025(7) 0.024(8) 0.066(9) 0.004(8) 0.014(7) -0.003(5)
O46 0.025(9) 0.024(10) 0.069(5) 0.006(7) 0.014(6) 0.000(8)
O47 0.025(10) 0.032(6) 0.059(14) 0.000 0.009(10) 0.000
O48 0.038(9) 0.014(9) 0.076(4) -0.010(6) -0.001(5) 0.001(7)
O49 0.018(8) 0.023(8) 0.055(10) 0.000 0.003(8) 0.000
O50 0.026(6) 0.029(8) 0.054(9) 0.000 -0.011(6) 0.000
O51 0.023(5) 0.025(7) 0.059(7) -0.009(7) -0.006(5) -0.005(5)
O53 0.025(10) 0.039(6) 0.063(14) 0.000 -0.018(10) 0.000
O54 0.044(7) 0.040(11) 0.058(7) -0.002(7) -0.019(5) 0.001(6)
O55 0.038(6) 0.031(7) 0.036(5) 0.001(5) -0.008(5) -0.007(6)
O56 0.034(7) 0.026(8) 0.042(7) 0.000 -0.012(6) 0.000
O57 0.032(12) 0.039(7) 0.049(12) 0.000 -0.016(9) 0.000
O58 0.051(10) 0.038(9) 0.047(9) -0.012(7) -0.022(8) 0.002(8)
O59 0.066(4) 0.030(10) 0.031(9) -0.001(7) -0.006(5) 0.002(6)
O60 0.060(12) 0.044(9) 0.033(7) -0.007(6) 0.008(8) 0.001(10)
O61 0.052(14) 0.046(6) 0.029(10) 0.000 0.017(10) 0.000
O62 0.043(8) 0.027(8) 0.031(6) 0.000 0.007(6) 0.000
O63 0.049(7) 0.025(7) 0.031(5) -0.012(4) 0.005(4) 0.001(7)
O64 0.060(5) 0.022(10) 0.040(8) -0.007(7) 0.019(5) 0.000(6)
O65 0.046(10) 0.024(8) 0.047(11) -0.005(8) 0.027(8) -0.003(7)
O66 0.038(12) 0.025(6) 0.034(14) 0.000 0.007(9) 0.000
O67 0.035(8) 0.020(8) 0.041(8) 0.000 0.011(6) 0.000
O68 0.037(5) 0.025(7) 0.038(6) -0.006(6) 0.020(6) 0.001(6)
O69 0.042(18) 0.020(5) 0.032(19) -0.002(9) 0.022(16) 0.005(10)
O72 0.059(10) 0.075(16) 0.10(2) 0.013(14) -0.008(13) -0.036(10)
O82 0.020(8) 0.014(5) 0.048(8) -0.002(6) -0.011(7) -0.001(5)
O83 0.027(10) 0.017(5) 0.019(8) -0.006(5) 0.012(8) 0.000(6)
O1AA 0.027(7) 0.014(7) 0.040(6) 0.003(6) 0.011(5) -0.003(6)
O3AA 0.045(15) 0.018(5) 0.048(17) -0.008(8) 0.014(17) -0.009(7)
O4AA 0.040(14) 0.020(5) 0.09(2) -0.017(8) 0.012(13) -0.013(8)
O2AA 0.069(15) 0.022(5) 0.029(17) -0.008(8) -0.001(12) -0.010(7)
O16 0.061(14) 0.023(5) 0.049(19) -0.009(8) 0.018(14) 0.009(7)
O5AA 0.052(5) 0.028(11) 0.038(12) -0.002(8) 0.000 0.000
O9AA 0.027(5) 0.023(14) 0.035(12) 0.005(14) 0.000(6) -0.003(8)
O8AA 0.024(4) 0.016(11) 0.039(13) 0.005(15) 0.003(6) 0.001(6)
O6AA 0.038(15) 0.041(12) 0.031(5) 0.001(9) 0.004(8) 0.001(16)
O7AA 0.026(9) 0.026(14) 0.040(9) -0.006(12) 0.000(7) -0.004(12)
O0BA 0.021(12) 0.039(16) 0.041(6) 0.009(10) 0.006(7) -0.008(14)
O3BA 0.025(12) 0.022(5) 0.018(7) -0.004(5) -0.002(7) 0.002(6)
O4BA 0.035(7) 0.057(11) 0.056(9) 0.001(7) -0.002(8) 0.009(9)
O5BA 0.066(15) 0.042(11) 0.119(19) -0.043(12) -0.008(15) 0.021(10)
O6BA 0.042(11) 0.060(14) 0.069(15) 0.000(13) -0.019(9) -0.020(9)
O7BA 0.039(15) 0.048(7) 0.15(4) -0.006(12) 0.000 0.000
Mn5A 0.073(15) 0.084(14) 0.081(15) 0.000(10) -0.003(9) 0.001(10)
O4 0.056(12) 0.080(14) 0.060(13) -0.030(11) 0.037(11) -0.027(11)
O84 0.036(9) 0.043(9) 0.048(11) -0.004(9) -0.013(8) -0.012(7)
Mn4 0.071(8) 0.064(8) 0.095(9) 0.004(7) -0.003(7) -0.034(6)
K5CA 0.061(10) 0.043(9) 0.041(9) 0.012(7) 0.000 0.000

loop_
_atom_type_symbol
_atom_type_description
_atom_type_scat_dispersion_real
_atom_type_scat_dispersion_imag
_atom_type_scat_source
K K 0.2009 0.2494 'International Tables Vol C Tables 4.2.6.8 and 6.1.1.4'
Li Li -0.0003 0.0001 'International Tables Vol C Tables 4.2.6.8 and 6.1.1.4'
Mn Mn 0.3368 0.7283 'International Tables Vol C Tables 4.2.6.8 and 6.1.1.4'
Na Na 0.0362 0.0249 'International Tables Vol C Tables 4.2.6.8 and 6.1.1.4'
O O 0.0106 0.0060 'International Tables Vol C Tables 4.2.6.8 and 6.1.1.4'
P P 0.1023 0.0942 'International Tables Vol C Tables 4.2.6.8 and 6.1.1.4'
W W -0.8490 6.8722 'International Tables Vol C Tables 4.2.6.8 and 6.1.1.4'

loop_
_geom_angle_atom_site_label_1
_geom_angle_atom_site_label_2
_geom_angle_atom_site_label_3
_geom_angle
_geom_angle_site_symmetry_1
_geom_angle_site_symmetry_3
O8BA W1 K4 107.6(8) . .
O8BA W1 O3CA 90.0(10) . .
O8BA W1 O4CA 73.2(8) . .
O8BA W1 O5AA 92.5(12) . .
O2CA W1 K4 41.3(7) . .
O2CA W1 O8BA 99.5(10) . .
O2CA W1 O3CA 95.8(9) . .
O2CA W1 O9BA 101.1(9) . .
O2CA W1 O4CA 172.5(9) . .
O2CA W1 O5AA 96.4(11) . .
O3CA W1 K4 134.9(5) . .
O3CA W1 O4CA 82.5(8) . .
O9BA W1 K4 89.6(6) . .
O9BA W1 O8BA 159.3(8) . .
O9BA W1 O3CA 85.7(7) . .
O9BA W1 O4CA 86.1(7) . .
O9BA W1 O5AA 87.5(10) . .
O4CA W1 K4 142.0(7) . .
O5AA W1 K4 56.1(8) . .
O5AA W1 O3CA 166.9(10) . .
O5AA W1 O4CA 85.9(10) . .
O9BA W2 K4 93.5(6) . 9_666
O9BA W2 O2BA 84.0(6) . .
O2BA W2 K4 142.8(4) . 9_666
O6CA W2 K4 59.8(8) . 9_666
O6CA W2 O9BA 88.4(9) . .
O6CA W2 O2BA 83.0(9) . .
O6CA W2 O11 165.2(10) . .
O11 W2 K4 134.1(5) . 9_666
O11 W2 O9BA 85.8(7) . .
O11 W2 O2BA 82.9(6) . .
O12 W2 K4 37.2(6) . 9_666
O12 W2 O9BA 96.0(8) . .
O12 W2 O2BA 180.0(10) . .
O12 W2 O6CA 97.0(10) . .
O12 W2 O11 97.1(8) . .
O12 W2 O13 97.9(9) . .
O13 W2 K4 98.1(6) . 9_666
O13 W2 O9BA 166.1(8) . .
O13 W2 O2BA 82.1(7) . .
O13 W2 O6CA 90.9(9) . .
O13 W2 O11 91.4(7) . .
O3CA W3 O7CA 82.1(8) . .
O11 W3 O3CA 84.7(7) . .
O11 W3 O7CA 84.3(7) . .
O11 W3 O14 157.1(8) . .
O11 W3 O0AA 89.6(8) . .
O14 W3 O3CA 90.5(9) . .
O14 W3 O7CA 72.8(7) . .
O14 W3 O0AA 90.1(9) . .
O15 W3 O3CA 93.9(8) . .
O15 W3 O7CA 170.4(9) . .
O15 W3 O11 104.1(8) . .
O15 W3 O14 98.6(9) . .
O15 W3 O0AA 98.9(9) . .
O0AA W3 O3CA 166.9(7) . .
O0AA W3 O7CA 85.6(9) . .
O13 W4 Na1 54.7(6) . .
O13 W4 O21 88.6(7) . .
O13 W4 O28 81.6(7) . .
O21 W4 Na1 113.2(6) . .
O21 W4 O28 82.5(6) . .
O22 W4 Na1 136.9(7) . .
O22 W4 O13 96.7(9) . .
O22 W4 O21 95.1(8) . .
O22 W4 O23 98.1(8) . .
O22 W4 O28 177.1(8) . .
O22 W4 O1AA 98.7(8) . .
O23 W4 Na1 55.5(6) . .
O23 W4 O13 89.3(7) . .
O23 W4 O21 166.7(7) . .
O23 W4 O28 84.2(7) . .
O23 W4 O1AA 92.7(7) . .
O28 W4 Na1 43.5(5) . .
O1AA W4 Na1 114.4(6) . .
O1AA W4 O13 164.1(8) . .
O1AA W4 O21 85.9(8) . .
O1AA W4 O28 82.9(7) . .
O17 W5 O18 73.4(7) . .
O17 W5 O0AA 89.6(10) . .
O19 W5 O17 99.3(9) . .
O19 W5 O18 172.5(8) . .
O19 W5 O20 97.2(9) . .
O19 W5 O21 101.9(8) . .
O19 W5 O0AA 96.0(9) . .
O20 W5 O17 90.3(11) . .
O20 W5 O18 81.8(8) . .
O20 W5 O0AA 166.7(7) . .
O21 W5 O17 158.8(8) . .
O21 W5 O18 85.4(6) . .
O21 W5 O20 86.6(8) . .
O21 W5 O0AA 88.7(8) . .
O0AA W5 O18 85.4(8) . .
O20 W6 O27 80.7(8) . .
O25 W6 O20 96.3(9) . .
O25 W6 O26 98.6(9) . .
O25 W6 O27 171.3(8) . .
O25 W6 O30 99.3(9) . .
O25 W6 O1AA 103.8(8) . .
O26 W6 O20 89.9(10) . .
O26 W6 O27 73.3(7) . .
O26 W6 O30 92.0(10) . .
O30 W6 O20 163.7(7) . .
O30 W6 O27 84.4(8) . .
O1AA W6 O20 84.3(8) . .
O1AA W6 O26 157.3(8) . .
O1AA W6 O27 84.2(6) . .
O1AA W6 O30 87.8(8) . .
O29 W7 O1BA 83.7(6) . 2_655
O29 W7 O30 87.0(8) . .
O29 W7 O32 156.9(8) . .
O29 W7 O33 86.7(10) . .
O30 W7 O1BA 83.3(8) . 2_655
O30 W7 O33 164.2(9) . .
O31 W7 O1BA 174.3(8) . 2_655
O31 W7 O29 101.7(8) . .
O31 W7 O30 98.7(8) . .
O31 W7 O32 101.2(10) . .
O31 W7 O33 96.8(10) . .
O32 W7 O1BA 73.3(8) . 2_655
O32 W7 O30 91.8(11) . .
O32 W7 O33 88.3(12) . .
O33 W7 O1BA 81.6(10) . 2_655
O23 W8 O23 87.4(10) 12_655 .
O23 W8 O35 81.6(6) . .
O23 W8 O35 81.6(6) 12_655 .
O29 W8 O23 163.4(7) . 12_655
O29 W8 O23 163.4(7) 12_655 .
O29 W8 O23 89.8(7) 12_655 12_655
O29 W8 O23 89.8(7) . .
O29 W8 O29 88.1(11) . 12_655
O29 W8 O35 81.7(7) 12_655 .
O29 W8 O35 81.7(7) . .
O34 W8 O23 98.0(8) . 12_655
O34 W8 O23 98.0(8) . .
O34 W8 O29 98.7(8) . .
O34 W8 O29 98.7(8) . 12_655
O34 W8 O35 179.4(10) . .
O38 W9 O45 101.5(9) . .
O38 W9 O46 97.0(10) . .
O38 W9 O47 98.1(10) . .
O38 W9 O48 95.4(10) . .
O38 W9 O49 171.0(8) . .
O45 W9 O46 87.2(9) . .
O45 W9 O47 160.4(9) . .
O45 W9 O49 87.4(7) . .
O46 W9 O49 84.7(9) . .
O47 W9 O46 90.8(11) . .
O47 W9 O49 73.0(8) . .
O48 W9 O45 89.1(9) . .
O48 W9 O46 167.5(8) . .
O48 W9 O47 88.7(11) . .
O48 W9 O49 83.3(9) . .
O48 W10 O50 84.0(9) . .
O51 W10 O48 86.6(8) . .
O51 W10 O50 85.8(7) . .
O51 W10 O53 159.1(9) . .
O51 W10 O54 88.7(9) . .
O53 W10 O48 89.4(11) . .
O53 W10 O50 73.4(8) . .
O54 W10 O48 167.3(8) . .
O54 W10 O50 83.9(10) . .
O54 W10 O53 90.8(11) . .
O84 W10 O48 96.4(9) . .
O84 W10 O50 173.2(9) . .
O84 W10 O51 101.0(9) . .
O84 W10 O53 99.8(10) . .
O84 W10 O54 96.1(9) . .
O54 W11 O56 84.3(9) . .
O55 W11 O54 86.6(9) . .
O55 W11 O56 85.3(7) . .
O55 W11 O57 159.5(9) . .
O55 W11 O59 87.7(8) . .
O57 W11 O54 91.3(11) . .
O57 W11 O56 74.2(9) . .
O58 W11 O54 96.8(10) . .
O58 W11 O55 102.0(9) . .
O58 W11 O56 172.6(9) . .
O58 W11 O57 98.5(10) . .
O58 W11 O59 95.3(10) . .
O59 W11 O54 167.4(8) . .
O59 W11 O56 84.1(9) . .
O59 W11 O57 90.1(11) . .
O59 W12 O62 84.0(9) . .
O60 W12 O59 95.9(10) . .
O60 W12 O61 98.3(10) . .
O60 W12 O62 171.9(9) . .
O60 W12 O63 102.3(9) . .
O60 W12 O64 96.6(9) . .
O61 W12 O59 91.0(11) . .
O61 W12 O62 73.6(8) . .
O61 W12 O63 159.4(9) . .
O61 W12 O64 89.7(11) . .
O63 W12 O59 86.6(8) . .
O63 W12 O62 85.8(7) . .
O63 W12 O64 88.2(8) . .
O64 W12 O59 167.2(8) . .
O64 W12 O62 83.9(9) . .
O46 W13 O64 167.3(8) 7_645 .
O46 W13 O67 83.6(9) 7_645 .
O64 W13 O67 84.3(9) . .
O65 W13 O46 96.1(9) . 7_645
O65 W13 O64 96.4(9) . .
O65 W13 O66 98.9(9) . .
O65 W13 O67 172.2(8) . .
O65 W13 O68 102.8(8) . .
O66 W13 O46 89.3(10) . 7_645
O66 W13 O64 90.7(10) . .
O66 W13 O67 73.3(8) . .
O68 W13 O46 85.9(8) . 7_645
O68 W13 O64 89.4(8) . .
O68 W13 O66 158.2(9) . .
O68 W13 O67 85.0(7) . .
W16 W14 Na0A 75.18(11) 7_645 .
W16 W14 O45 60.8(6) 7_645 7_645
W16 W14 O68 150.5(6) 7_645 .
W16 W14 O5BA 87.8(8) 7_645 11_575
O45 W14 Na0A 114.5(6) 7_645 .
O45 W14 O5BA 83.7(9) 7_645 11_575
O68 W14 Na0A 113.2(6) . .
O68 W14 O45 91.0(8) . 7_645
O68 W14 O5BA 80.1(10) . 11_575
O69 W14 W16 94.2(12) . 7_645
O69 W14 Na0A 136.3(12) . .
O69 W14 O45 94.9(14) . 7_645
O69 W14 O68 96.9(13) . .
O69 W14 O9AA 97.8(17) . .
O69 W14 O5BA 176.7(14) . 11_575
O9AA W14 W16 115.3(13) . 7_645
O9AA W14 Na0A 53.5(13) . .
O9AA W14 O45 167.0(13) . 7_645
O9AA W14 O68 90.2(14) . .
O9AA W14 O5BA 83.7(13) . 11_575
O5BA W14 Na0A 46.8(8) 11_575 .
O63 W14B Na0A 112.8(6) . .
O63 W14B O68 94.8(8) . .
O63 W14B O83 83.3(10) . .
O68 W14B Na0A 110.9(6) . .
O68 W14B O83 82.8(10) . .
O83 W14B Na0A 43.7(9) . .
O16 W14B Na0A 137.7(14) . .
O16 W14B O63 94.7(16) . .
O16 W14B O68 97.4(15) . .
O16 W14B O83 177.9(18) . .
O16 W14B O8AA 97.1(18) . .
O16 W14B O0BA 101.1(19) . .
O8AA W14B Na0A 55.6(13) . .
O8AA W14B O63 86.4(15) . .
O8AA W14B O68 165.2(13) . .
O8AA W14B O83 82.7(14) . .
O8AA W14B O0BA 88.0(18) . .
O0BA W14B Na0A 52.0(13) . .
O0BA W14B O63 163.8(14) . .
O0BA W14B O68 86.8(13) . .
O0BA W14B O83 80.9(15) . .
O55 W15 Na0A 112.8(6) . .
O55 W15 O3BA 82.8(10) . .
O63 W15 Na0A 113.4(6) . .
O63 W15 O55 92.8(8) . .
O63 W15 O3BA 84.4(10) . .
O2AA W15 Na0A 134.7(13) . .
O2AA W15 O55 99.2(15) . .
O2AA W15 O63 95.3(14) . .
O2AA W15 O9AA 95.5(18) . .
O2AA W15 O7AA 98.0(18) . .
O2AA W15 O3BA 178.1(17) . .
O9AA W15 Na0A 53.3(12) . .
O9AA W15 O55 165.0(13) . .
O9AA W15 O63 88.8(13) . .
O9AA W15 O3BA 82.6(14) . .
O7AA W15 Na0A 55.5(12) . .
O7AA W15 O55 86.2(14) . .
O7AA W15 O63 166.7(13) . .
O7AA W15 O9AA 88.9(18) . .
O7AA W15 O3BA 82.3(14) . .
O3BA W15 Na0A 44.0(9) . .
O51 W15B O55 94.1(8) . .
O51 W15B O82 84.0(10) . .
O55 W15B O82 82.1(11) . .
O3AA W15B O51 98.9(14) . .
O3AA W15B O55 96.9(15) . .
O3AA W15B O82 177.1(16) . .
O3AA W15B O8AA 94.6(17) . .
O3AA W15B O6AA 99.7(19) . .
O8AA W15B O51 166.1(13) . .
O8AA W15B O55 87.4(14) . .
O8AA W15B O82 82.6(14) . .
O6AA W15B O51 86.4(15) . .
O6AA W15B O55 163.1(14) . .
O6AA W15B O82 81.2(16) . .
O6AA W15B O8AA 88.2(19) . .
W14 W16 Na0A 74.56(11) 7_645 .
W14 W16 O45 60.7(6) 7_645 .
W14 W16 O51 151.5(6) 7_645 .
O45 W16 Na0A 114.0(6) . .
O51 W16 Na0A 113.3(6) . .
O51 W16 O45 92.2(8) . .
O4AA W16 W14 96.2(17) . 7_645
O4AA W16 Na0A 136.4(15) . .
O4AA W16 O45 96.2(16) . .
O4AA W16 O51 95.1(18) . .
O4AA W16 O7AA 96.5(19) . .
O7AA W16 W14 118.2(13) . 7_645
O7AA W16 Na0A 55.7(12) . .
O7AA W16 O45 167.3(13) . .
O7AA W16 O51 86.3(14) . .
O22 Mn1 Na2 76.2(9) . .
O22 Mn1 O85 102.4(10) . .
O22 Mn1 O37 89.3(9) . .
O22 Mn1 O2 88.0(19) . .
O85 Mn1 Na2 163.7(12) . .
O85 Mn1 O37 72.5(13) . .
O85 Mn1 O2 151(2) . .
O37 Mn1 Na2 91.1(14) . .
O38 Mn1 Na2 97.4(9) . .
O38 Mn1 O22 173.0(9) . .
O38 Mn1 O85 83.0(10) . .
O38 Mn1 O37 88.2(10) . .
O38 Mn1 O2 85.2(19) . .
O2 Mn1 Na2 16.1(19) . .
O2 Mn1 O37 80(2) . .
Mn1 Na2 Mn4 94.4(12) . .
O2 Na2 Mn1 31(4) . .
O2 Na2 Mn4 65(4) . .
O15 Mn3 Mn3 128.0(19) . 4_566
O15 Mn3 O65 89.7(12) . 6_655
O65 Mn3 Mn3 135.7(11) 6_655 4_566
O6BA Mn3 Mn3 98.5(18) . 4_566
O6BA Mn3 O15 69.8(14) . .
O6BA Mn3 O65 71.0(15) . 6_655
O7BA Mn3 Mn3 29(3) . 4_566
O7BA Mn3 O15 134.6(19) . .
O7BA Mn3 O65 109(3) . 6_655
O7BA Mn3 O6BA 78(2) . .
Mn5B Mn2 O60 95(3) . 4_565
Mn5B Mn2 O2AA 100(3) . .
Mn5B Mn2 O16 76(2) . .
O60 Mn2 O2AA 165(3) 4_565 .
O60 Mn2 O16 128(3) 4_565 .
O2AA Mn2 O16 57.3(17) . .
Mn2 Mn5B O16 65(2) . .
W1 K4 W1 60.04(19) . 12_655
W1 K4 W2 111.6(2) . 4_566
W1 K4 W2 146.7(5) 12_655 4_566
W1 K4 W2 146.7(5) . 9_666
W1 K4 W2 111.6(2) 12_655 9_666
W2 K4 W2 55.73(19) 4_566 9_666
O0CA K4 W1 67.8(8) . 12_655
O0CA K4 W1 67.8(8) . .
O0CA K4 W2 142.7(6) . 9_666
O0CA K4 W2 142.7(6) . 4_566
O2CA K4 W1 24.4(4) 12_655 12_655
O2CA K4 W1 84.4(5) 12_655 .
O2CA K4 W1 24.4(4) . .
O2CA K4 W1 84.4(5) . 12_655
O2CA K4 W2 92.7(5) 12_655 9_666
O2CA K4 W2 92.7(5) . 4_566
O2CA K4 W2 143.7(7) 12_655 4_566
O2CA K4 W2 143.7(7) . 9_666
O2CA K4 O0CA 73.1(7) 12_655 .
O2CA K4 O0CA 73.1(7) . .
O2CA K4 O2CA 108.5(9) 12_655 .
O2CA K4 O1CA 83.1(6) . .
O2CA K4 O1CA 83.1(6) 12_655 .
O2CA K4 O12 155.9(10) 12_655 4_566
O2CA K4 O12 155.9(10) . 9_666
O2CA K4 O12 71.9(6) 12_655 9_666
O2CA K4 O12 71.9(6) . 4_566
O2CA K4 O5AA 54.3(5) . .
O2CA K4 O5AA 54.3(5) 12_655 .
O1CA K4 W1 76.4(3) . 12_655
O1CA K4 W1 76.4(3) . .
O1CA K4 W2 70.3(3) . 9_666
O1CA K4 W2 70.3(3) . 4_566
O1CA K4 O0CA 138.3(10) . .
O1CA K4 O5AA 78.8(6) . .
O12 K4 W1 143.0(7) 9_666 .
O12 K4 W1 143.0(7) 4_566 12_655
O12 K4 W1 92.5(4) 9_666 12_655
O12 K4 W1 92.5(4) 4_566 .
O12 K4 W2 21.3(4) 9_666 9_666
O12 K4 W2 76.9(5) 9_666 4_566
O12 K4 W2 21.3(4) 4_566 4_566
O12 K4 W2 76.9(5) 4_566 9_666
O12 K4 O0CA 127.6(6) 4_566 .
O12 K4 O0CA 127.6(6) 9_666 .
O12 K4 O1CA 73.0(5) 4_566 .
O12 K4 O1CA 73.0(5) 9_666 .
O12 K4 O12 97.8(8) 4_566 9_666
O12 K4 O5AA 121.4(5) 9_666 .
O12 K4 O5AA 121.4(5) 4_566 .
O5AA K4 W1 30.34(12) . 12_655
O5AA K4 W1 30.34(12) . .
O5AA K4 W2 137.4(6) . 9_666
O5AA K4 W2 137.4(6) . 4_566
O5AA K4 O0CA 59.5(10) . .
O4CA P1 O7CA 106.3(14) . .
O2BA P1 O4CA 109.9(8) . .
O2BA P1 O4CA 109.9(8) 11_565 .
O2BA P1 O2BA 109.5(12) 11_565 .
O2BA P1 O7CA 110.6(9) . .
O2BA P1 O7CA 110.6(9) 11_565 .
O18 P2 O28 109.8(8) . .
O18 P2 O28 109.8(8) . 11_565
O27 P2 O18 106.7(13) . .
O27 P2 O28 109.4(8) . 11_565
O27 P2 O28 109.4(8) . .
O28 P2 O28 111.6(12) . 11_565
O1BA P3 O1BA 108.1(18) 2_655 .
O35 P3 O1BA 109.0(6) . .
O35 P3 O1BA 109.0(6) 2_655 .
O35 P3 O1BA 109.0(6) . 2_655
O35 P3 O1BA 109.0(6) 2_655 2_655
O35 P3 O35 112.7(18) 2_655 .
O49 P4 P6 51.0(12) . 13_665
O49 P4 O50 116.2(17) . .
O50 P4 P6 167.2(15) . 13_665
O50 P4B O56 117.2(18) . .
O82 P4B O50 108.8(17) 11_575 .
O82 P4B O50 108.8(17) . .
O82 P4B O56 105.4(18) 11_575 .
O82 P4B O56 105.4(18) . .
O56 P5 O62 115.2(18) . .
O3BA P5 O56 108.1(16) . .
O3BA P5 O56 108.1(16) 11_575 .
O3BA P5 O62 106.5(16) 11_575 .
O3BA P5 O62 106.5(16) . .
O3BA P5 O3BA 113(3) . 11_575
O62 P5B O67 118.5(18) . .
O83 P5B O62 106.5(16) 11_575 .
O83 P5B O62 106.5(16) . .
O83 P5B O67 105.6(16) . .
O83 P5B O67 105.6(16) 11_575 .
O83 P5B O83 114(3) 11_575 .
O49 P6 P4 49.9(12) 13_665 13_665
O49 P6 O67 116.8(17) 13_665 .
O67 P6 P4 166.7(16) . 13_665
O5BA P6 P4 83.1(15) 11_575 13_665
O5BA P6 P4 83.1(15) . 13_665
O5BA P6 O49 107.5(15) . 13_665
O5BA P6 O49 107.5(15) 11_575 13_665
O5BA P6 O67 103.4(16) 11_575 .
O5BA P6 O67 103.4(16) . .
O5BA P6 O5BA 119(3) 11_575 .
W4 Na1 W4 106.9(7) 12_655 .
Na1 Na1 W4 122.2(4) 2_655 12_655
Na1 Na1 W4 122.2(4) 2_655 .
O2BA Na1 W4 77.0(4) . .
O2BA Na1 W4 135.0(9) 12_655 .
O2BA Na1 W4 77.0(4) 12_655 12_655
O2BA Na1 W4 135.0(9) . 12_655
O2BA Na1 Na1 87.2(7) 12_655 2_655
O2BA Na1 Na1 87.2(7) . 2_655
O2BA Na1 O2BA 70.9(9) . 12_655
O2BA Na1 O28 72.1(5) . .
O2BA Na1 O28 72.1(5) 12_655 12_655
O2BA Na1 O28 142.9(9) 12_655 .
O2BA Na1 O28 142.9(9) . 12_655
O28 Na1 W4 134.9(9) . 12_655
O28 Na1 W4 34.5(4) . .
O28 Na1 W4 34.5(4) 12_655 12_655
O28 Na1 W4 134.9(9) 12_655 .
O28 Na1 Na1 87.7(7) 12_655 2_655
O28 Na1 Na1 87.7(7) . 2_655
O28 Na1 O28 144.3(11) 12_655 .
O35 Na1 W4 75.9(5) . .
O35 Na1 W4 75.9(5) . 12_655
O35 Na1 Na1 87.8(8) . 2_655
O35 Na1 O2BA 144.2(5) . 12_655
O35 Na1 O2BA 144.2(5) . .
O35 Na1 O28 72.2(6) . 12_655
O35 Na1 O28 72.2(6) . .
Na0A Na0A O0BA 132.4(8) 13_665 7_645
O82 Na0A O82 172.3(18) 7_645 .
O83 Na0A O82 70.1(11) . .
O83 Na0A O82 109.5(11) 7_645 .
O83 Na0A O83 175.0(18) 7_645 .
O83 Na0A O4BA 107.9(9) . .
O83 Na0A O4BA 71.8(9) 7_645 .
O3BA Na0A Na0A 85.8(9) 7_645 13_665
O3BA Na0A Na0A 85.8(9) . 13_665
O3BA Na0A O82 34.4(11) 7_645 7_645
O3BA Na0A O82 144.6(11) . 7_645
O3BA Na0A O83 143.7(10) . 7_645
O3BA Na0A O83 35.7(10) 7_645 7_645
O3BA Na0A O0BA 79.0(11) 7_645 7_645
O3BA Na0A O0BA 106.8(11) . 7_645
O3BA Na0A O3BA 171.6(19) 7_645 .
O3BA Na0A O4BA 72.2(9) 7_645 7_645
O3BA Na0A O4BA 107.4(9) . 7_645
O3BA Na0A O5BA 107.9(9) 7_645 11_575
O3BA Na0A O5BA 71.6(9) 7_645 13_665
O3BA Na0A O5BA 107.9(9) . 13_665
O3BA Na0A O5BA 71.6(9) . 11_575
O4BA Na0A O82 141.6(9) 7_645 .
O4BA Na0A O82 37.8(9) . .
O5BA Na0A Na0A 86.6(8) 11_575 13_665
O5BA Na0A Na0A 86.6(8) 13_665 13_665
O5BA Na0A O0BA 141.0(13) 11_575 7_645
O5BA Na0A O0BA 45.9(9) 13_665 7_645
O5BA Na0A O5BA 173.1(15) 11_575 13_665
W1 O8BA W1 118.9(14) . 11_565
W7 O1BA W7 93.3(8) 2_655 12_655
P3 O1BA W7 126.3(7) . 2_655
P3 O1BA W7 126.3(7) . 12_655
O0CA O0CA K4 161.2(9) 2_655 .
W1 O2CA K4 114.3(10) . .
K4 O1CA K4 180.0 9_666 .
W1 O3CA W3 149.1(9) . .
W1 O9BA W2 149.3(10) . .
W1 O4CA W1 94.5(9) . 11_565
P1 O4CA W1 126.5(8) . 11_565
P1 O4CA W1 126.5(8) . .
W2 O2BA Na1 101.9(8) . .
P1 O2BA W2 130.0(9) . .
P1 O2BA Na1 128.1(11) . .
W2 O6CA W2 164.1(16) . 12_655
W3 O7CA W3 94.3(8) . 11_565
P1 O7CA W3 126.8(8) . .
P1 O7CA W3 126.9(8) . 11_565
W3 O11 W2 153.1(10) . .
W2 O12 K4 121.5(8) . 9_666
W2 O13 W4 160.9(9) . .
W3 O14 W3 119.8(12) 11_565 .
W3 O15 Mn3 159.4(13) . .
W5 O17 W5 118.4(12) 11_565 .
W5 O18 W5 94.8(8) . 11_565
P2 O18 W5 126.3(7) . .
P2 O18 W5 126.3(7) . 11_565
W5 O19 Mn4 170.7(14) . .
W5 O20 W6 150.3(9) . .
W5 O21 W4 149.5(10) . .
W4 O22 Mn1 148.3(11) . .
W4 O23 W8 158.9(10) . .
W6 O26 W6 119.7(12) . 11_565
W6 O27 W6 93.4(8) 11_565 .
P2 O27 W6 127.1(7) . 11_565
P2 O27 W6 127.1(7) . .
W4 O28 Na1 101.9(8) . .
P2 O28 W4 131.6(9) . .
P2 O28 Na1 126.5(10) . .
W8 O29 W7 151.7(10) . .
W7 O30 W6 164.0(11) . .
W7 O32 W7 119.8(14) 11_565 .
W7 O33 W7 148.5(15) 12_655 .
W8 O35 Na1 103.2(10) . .
P3 O35 W8 130.9(13) . .
P3 O35 Na1 125.9(14) . .
W9 O38 Mn1 148.5(14) . .
W9 O45 W14 143.6(12) . 7_645
W9 O45 W16 143.0(12) . .
W14 O45 W16 58.5(5) 7_645 .
W13 O46 W9 154.3(10) 7_645 .
W9 O47 W9 119.8(13) 11_575 .
W9 O48 W10 153.7(11) . .
W9 O49 W9 94.2(9) . 11_575
P4 O49 W9 122.3(10) . 11_575
P4 O49 W9 122.3(10) . .
P4 O49 P6 79.1(15) . 13_665
P6 O49 W9 121.0(10) 13_665 .
P6 O49 W9 121.0(10) 13_665 11_575
W10 O50 W10 94.0(9) . 11_575
P4 O50 W10 120.1(10) . .
P4 O50 W10 120.1(10) . 11_575
P4B O50 W10 122.2(10) . .
W10 O51 W15B 142.5(12) . .
W10 O51 W16 146.3(11) . .
W10 O53 W10 119.2(13) . 11_575
W10 O54 W11 154.2(11) . .
W11 O55 W15 144.6(11) . .
W11 O55 W15B 146.0(11) . .
W11 O56 W11 93.5(10) 11_575 .
P4B O56 W11 121.2(10) . .
P5 O56 W11 122.2(10) . 11_575
P5 O56 W11 122.2(10) . .
W11 O57 W11 118.1(14) 11_575 .
W11 O59 W12 155.1(11) . .
W12 O60 Mn2 155.9(19) . 4_565
W12 O61 W12 119.7(14) . 11_575
W12 O62 W12 93.1(10) . 11_575
P5 O62 W12 121.7(10) . .
P5 O62 W12 121.7(10) . 11_575
P5B O62 W12 121.4(10) . .
W12 O63 W14B 143.6(11) . .
W12 O63 W15 144.6(11) . .
W12 O64 W13 154.4(11) . .
W13 O65 Mn3 168.0(15) . 6_654
W13 O66 W13 119.6(13) . 11_575
W13 O67 W13 93.7(9) 11_575 .
P5B O67 W13 120.0(10) . .
P6 O67 W13 121.8(10) . 11_575
P6 O67 W13 121.8(10) . .
W13 O68 W14 147.9(11) . .
W13 O68 W14B 142.8(11) . .
W14 O69 Mn4 148(3) . 7_645
W15B O82 Na0A 100.5(14) . .
P4B O82 W15B 131(2) . .
P4B O82 Na0A 128(2) . .
P4B O82 O4BA 100(2) . .
O4BA O82 W15B 92.2(17) . .
O4BA O82 Na0A 70.6(13) . .
W14B O83 Na0A 101.9(13) . .
P5B O83 W14B 132.8(18) . .
P5B O83 Na0A 125.2(18) . .
W3 O0AA W5 159.7(10) . .
W6 O1AA W4 153.2(11) . .
W16 O4AA Mn4 130(3) . .
W15 O2AA Mn2 151(3) . .
W14B O16 Mn2 138(3) . .
W14B O16 Mn5B 151(3) . .
Mn2 O16 Mn5B 39.0(16) . .
W1 O5AA W1 162.7(16) . 12_655
W1 O5AA K4 93.5(8) 12_655 .
W1 O5AA K4 93.5(8) . .
W14 O9AA W15 158(2) . .
W14 O9AA Na0A 96.9(15) . .
W15 O9AA Na0A 95.3(14) . .
W14B O8AA W15B 161(3) . .
W15B O6AA Na0A 98.1(16) . .
O0BA O6AA W15B 171(3) 7_645 .
O0BA O6AA Na0A 75(2) 7_645 .
W15 O7AA W16 164(3) . .
W14B O0BA Na0A 98.5(15) . .
O6AA O0BA W14B 175(3) 7_645 .
O6AA O0BA Na0A 76(2) 7_645 .
W15 O3BA Na0A 100.1(14) . .
P5 O3BA W15 132(2) . .
P5 O3BA Na0A 128(2) . .
O82 O4BA Na0A 71.6(13) . .
W14 O5BA Na0A 97.9(10) 11_575 13_665
P6 O5BA W14 137.9(19) . 11_575
P6 O5BA Na0A 124.0(18) . 13_665
Mn3 O6BA Mn5A 150(3) . .
Mn3 O7BA Mn3 123(5) 4_566 .
Na2 O2 Mn1 133(5) . .
O19 Mn4 Na2 71.9(11) . .
O19 Mn4 O4AA 123.7(17) . .
O69 Mn4 Na2 107.8(16) 7_645 .
O69 Mn4 O19 175(2) 7_645 .
O69 Mn4 O4AA 58.4(16) 7_645 .
O72 Mn4 Na2 129(3) . .
O72 Mn4 O19 96(2) . .
O72 Mn4 O69 88(2) . 7_645
O72 Mn4 O4AA 95(3) . .
O4AA Mn4 Na2 58.8(13) . .
O42 K5CA O42 92(2) . 4_565

loop_
_geom_bond_atom_site_label_1
_geom_bond_atom_site_label_2
_geom_bond_distance
_geom_bond_site_symmetry_2
W1 K4 3.794(11) .
W1 O8BA 1.918(14) .
W1 O2CA 1.720(19) .
W1 O3CA 1.941(19) .
W1 O9BA 1.902(18) .
W1 O4CA 2.249(17) .
W1 O5AA 1.920(4) .
W2 K4 3.990(12) 9_666
W2 O9BA 1.905(17) .
W2 O2BA 2.188(16) .
W2 O6CA 1.883(4) .
W2 O11 1.903(16) .
W2 O12 1.698(17) .
W2 O13 1.861(17) .
W3 O3CA 1.95(2) .
W3 O7CA 2.246(15) .
W3 O11 1.869(17) .
W3 O14 1.903(11) .
W3 O15 1.711(18) .
W3 O0AA 1.911(18) .
W4 Na1 3.726(16) .
W4 O13 1.916(17) .
W4 O21 1.939(17) .
W4 O22 1.739(17) .
W4 O23 1.848(16) .
W4 O28 2.159(15) .
W4 O1AA 1.904(17) .
W5 O17 1.921(12) .
W5 O18 2.242(15) .
W5 O19 1.681(18) .
W5 O20 1.90(2) .
W5 O21 1.872(16) .
W5 O0AA 1.933(18) .
W6 O20 1.97(2) .
W6 O25 1.728(18) .
W6 O26 1.906(12) .
W6 O27 2.264(15) .
W6 O30 1.92(2) .
W6 O1AA 1.865(17) .
W7 O1BA 2.267(15) 2_655
W7 O29 1.905(18) .
W7 O30 1.91(2) .
W7 O31 1.758(18) .
W7 O32 1.906(14) .
W7 O33 1.952(7) .
W8 O23 1.937(16) .
W8 O23 1.937(16) 12_655
W8 O29 1.869(17) 12_655
W8 O29 1.869(17) .
W8 O34 1.75(2) .
W8 O35 2.20(2) .
W9 O38 1.728(19) .
W9 O45 1.887(19) .
W9 O46 1.95(2) .
W9 O47 1.902(13) .
W9 O48 1.88(2) .
W9 O49 2.246(16) .
W10 O48 1.99(2) .
W10 O50 2.251(17) .
W10 O51 1.887(19) .
W10 O53 1.909(13) .
W10 O54 1.91(2) .
W10 O84 1.730(19) .
W11 O54 1.96(2) .
W11 O55 1.850(19) .
W11 O56 2.265(18) .
W11 O57 1.923(14) .
W11 O58 1.707(19) .
W11 O59 1.89(2) .
W12 O59 1.97(2) .
W12 O60 1.67(2) .
W12 O61 1.903(13) .
W12 O62 2.266(18) .
W12 O63 1.90(2) .
W12 O64 1.92(2) .
W13 O46 1.91(2) 7_645
W13 O64 1.94(2) .
W13 O65 1.699(18) .
W13 O66 1.911(13) .
W13 O67 2.264(17) .
W13 O68 1.860(18) .
W14 W16 1.935(3) 7_645
W14 Na0A 3.703(14) .
W14 O45 1.978(19) 7_645
W14 O68 1.967(18) .
W14 O69 1.74(3) .
W14 O9AA 1.85(4) .
W14 O5BA 2.16(3) 11_575
W14B Na0A 3.729(14) .
W14B O63 1.95(2) .
W14B O68 2.014(18) .
W14B O83 2.15(3) .
W14B O16 1.76(4) .
W14B O8AA 1.85(3) .
W14B O0BA 1.85(4) .
W15 Na0A 3.720(14) .
W15 O55 2.015(19) .
W15 O63 1.948(19) .
W15 O2AA 1.73(4) .
W15 O9AA 1.94(4) .
W15 O7AA 1.86(4) .
W15 O3BA 2.22(3) .
W15B O51 1.971(18) .
W15B O55 1.975(19) .
W15B O82 2.20(3) .
W15B O3AA 1.68(4) .
W15B O8AA 1.93(3) .
W15B O6AA 1.88(4) .
W16 Na0A 3.713(15) .
W16 O45 1.981(19) .
W16 O51 1.97(2) .
W16 O4AA 1.66(4) .
W16 O7AA 1.89(4) .
Mn1 Na2 3.17(4) .
Mn1 O22 2.10(2) .
Mn1 O85 2.15(3) .
Mn1 O37 2.29(3) .
Mn1 O38 2.09(2) .
Mn1 O2 2.24(7) .
Na2 O2 1.20(7) .
Na2 Mn4 3.53(5) .
Mn3 Mn3 2.46(5) 4_566
Mn3 O15 2.12(3) .
Mn3 O65 2.19(3) 6_655
Mn3 O6BA 1.66(4) .
Mn3 O7BA 1.40(4) .
Mn2 Mn5B 1.61(6) .
Mn2 O60 2.01(4) 4_565
Mn2 O2AA 2.08(5) .
Mn2 O16 2.33(6) .
Mn5B O16 2.48(6) .
K4 O0CA 3.37(5) .
K4 O2CA 2.75(2) .
K4 O2CA 2.75(2) 12_655
K4 O1CA 2.954(19) .
K4 O12 2.83(2) 9_666
K4 O12 2.83(2) 4_566
K4 O5AA 3.16(3) .
P1 O4CA 1.54(3) .
P1 O2BA 1.534(17) .
P1 O2BA 1.534(17) 11_565
P1 O7CA 1.55(2) .
P2 O18 1.54(2) .
P2 O27 1.53(2) .
P2 O28 1.544(16) .
P2 O28 1.544(16) 11_565
P3 O1BA 1.55(2) .
P3 O1BA 1.55(2) 2_655
P3 O35 1.54(2) 2_655
P3 O35 1.54(2) .
P4 P6 2.09(3) 13_665
P4 O49 1.63(3) .
P4 O50 1.73(3) .
P4B O50 1.62(3) .
P4B O56 1.63(4) .
P4B O82 1.50(4) .
P4B O82 1.50(4) 11_575
P5 O56 1.65(3) .
P5 O62 1.68(3) .
P5 O3BA 1.47(4) 11_575
P5 O3BA 1.47(4) .
P5B O62 1.61(3) .
P5B O67 1.68(3) .
P5B O83 1.55(3) .
P5B O83 1.55(3) 11_575
P6 O49 1.65(3) 13_665
P6 O67 1.65(3) .
P6 O5BA 1.46(2) 11_575
P6 O5BA 1.46(2) .
Na1 Na1 2.76(6) 2_655
Na1 O2BA 2.62(2) 12_655
Na1 O2BA 2.62(2) .
Na1 O28 2.623(16) 12_655
Na1 O28 2.623(16) .
Na1 O35 2.61(3) .
Na0A Na0A 2.84(5) 13_665
Na0A O82 2.66(3) 7_645
Na0A O82 2.66(3) .
Na0A O83 2.63(3) 7_645
Na0A O83 2.63(3) .
Na0A O0BA 2.97(5) 7_645
Na0A O3BA 2.63(3) .
Na0A O3BA 2.63(3) 7_645
Na0A O4BA 2.64(2) 7_645
Na0A O4BA 2.64(2) .
Na0A O5BA 2.73(3) 11_575
Na0A O5BA 2.73(3) 13_665
Li0C O42 1.51(10) .
O0CA O0CA 1.55(10) 2_655
O19 Mn4 2.09(3) .
O42 K5CA 3.29(5) .
O69 Mn4 1.97(4) 7_645
O72 Mn4 1.58(7) .
O82 O4BA 1.72(4) .
O4AA Mn4 2.52(5) .
O6AA O0BA 1.46(5) 7_645
O6BA Mn5A 2.16(8) .

loop_
_platon_squeeze_void_nr
_platon_squeeze_void_average_x
_platon_squeeze_void_average_y
_platon_squeeze_void_average_z
_platon_squeeze_void_volume
_platon_squeeze_void_count_electrons
_platon_squeeze_void_content
1 -0.006 -0.005 0.506 5829 2361 ' '
2 0.196 0.000 0.500 31 10 ' '
3 0.196 0.000 0.000 29 7 ' '
4 0.304 0.000 0.000 31 9 ' '
5 0.304 0.000 0.500 29 7 ' '
6 0.696 0.000 0.000 31 10 ' '
7 0.696 0.000 0.500 29 7 ' '
8 0.804 0.000 0.500 31 9 ' '
9 0.804 0.000 0.000 29 7 ' '
10 0.196 0.500 1.000 29 7 ' '
11 0.304 0.500 0.500 29 7 ' '
12 0.696 0.500 0.500 29 7 ' '
13 0.804 0.500 1.000 29 7 ' '
14 0.196 0.500 0.500 31 10 ' '
15 0.304 0.500 1.000 31 9 ' '
16 0.696 0.500 0.000 31 10 ' '
17 0.804 0.500 0.500 31 10 ' '
